data_4023150
loop_
_publ_author_name
'Avedis Karadeolian'
'Michael A. Kerr'

_publ_section_title
;
 Examination of Homo-[3 + 2]-Dipolar Cycloaddition:
 Mechanistic Insight into Regio- and Diastereoselectivity
;
_journal_name_full 'Journal of Organic Chemistry'
_journal_page_first 10251
_journal_page_last 10253
_journal_paper_doi 10.1021/jo702073w
_journal_volume 72
_journal_year 2007
_chemical_formula_moiety 'C27 H27 N O5'
_chemical_formula_sum 'C27 H27 N O5'
_chemical_formula_weight 445.50
_chemical_name_systematic
; 
 ? 
;
_space_group_IT_number 14
_symmetry_cell_setting monoclinic
_symmetry_space_group_name_Hall '-P 2yn'
_symmetry_space_group_name_H-M 'P 1 21/n 1'
_atom_sites_solution_hydrogens geom
_atom_sites_solution_primary direct
_atom_sites_solution_secondary difmap
_audit_creation_method SHELXL-97
_cell_angle_alpha 90.00
_cell_angle_beta 93.006(3)
_cell_angle_gamma 90.00
_cell_formula_units_Z 4
_cell_length_a 9.3258(4)
_cell_length_b 16.7640(11)
_cell_length_c 15.4111(8)
_cell_measurement_reflns_used 6711
_cell_measurement_temperature 300(2)
_cell_measurement_theta_max 25.03
_cell_measurement_theta_min 1.70
_cell_volume 2406.0(2)
_computing_cell_refinement 'DENZO-SMN (Otwinowski & Minor, 1997)'
_computing_data_collection 'COLLECT (Nonius, 1997-2001)'
_computing_data_reduction DENZO-SMN
_computing_molecular_graphics 'SHELXTL/PC (Sheldrick, 2001)'
_computing_publication_material SHELXTL/PC
_computing_structure_refinement 'SHELXL-97 (Sheldrick, 1997)'
_computing_structure_solution 'SHELXS-97 (Sheldrick, 1997)'
_diffrn_ambient_temperature 300(2)
_diffrn_measured_fraction_theta_full 0.998
_diffrn_measured_fraction_theta_max 0.998
_diffrn_measurement_device_type 'Nonius Kappa-CCD'
_diffrn_measurement_method '\f scans, and \w scans with \k offsets'
_diffrn_radiation_monochromator graphite
_diffrn_radiation_source 'fine-focus sealed tube'
_diffrn_radiation_type MoK\a
_diffrn_radiation_wavelength 0.71073
_diffrn_reflns_av_R_equivalents 0.060
_diffrn_reflns_av_sigmaI/netI 0.0917
_diffrn_reflns_limit_h_max 11
_diffrn_reflns_limit_h_min -11
_diffrn_reflns_limit_k_max 19
_diffrn_reflns_limit_k_min -19
_diffrn_reflns_limit_l_max 18
_diffrn_reflns_limit_l_min -18
_diffrn_reflns_number 21206
_diffrn_reflns_theta_full 25.02
_diffrn_reflns_theta_max 25.02
_diffrn_reflns_theta_min 2.62
_diffrn_standards_number 0
_exptl_absorpt_coefficient_mu 0.085
_exptl_absorpt_correction_T_max 0.9884
_exptl_absorpt_correction_T_min 0.9669
_exptl_absorpt_correction_type multi-scan
_exptl_absorpt_process_details 'DENZO-SMN (Otwinowski & Minor, 1997)'
_exptl_crystal_colour colourless
_exptl_crystal_density_diffrn 1.230
_exptl_crystal_density_method 'not measured'
_exptl_crystal_description plate
_exptl_crystal_F_000 944
_exptl_crystal_size_max 0.40
_exptl_crystal_size_mid 0.30
_exptl_crystal_size_min 0.14
_refine_diff_density_max 0.171
_refine_diff_density_min -0.181
_refine_diff_density_rms 0.041
_refine_ls_extinction_method none
_refine_ls_goodness_of_fit_ref 0.943
_refine_ls_hydrogen_treatment constr
_refine_ls_matrix_type full
_refine_ls_number_parameters 262
_refine_ls_number_reflns 4234
_refine_ls_number_restraints 0
_refine_ls_restrained_S_all 0.943
_refine_ls_R_factor_all 0.1757
_refine_ls_R_factor_gt 0.0643
_refine_ls_shift/su_max 0.000
_refine_ls_shift/su_mean 0.000
_refine_ls_structure_factor_coef Fsqd
_refine_ls_weighting_details 'calc w=1/[\s^2^(Fo^2^)+(0.1173P)^2^] where P=(Fo^2^+2Fc^2^)/3'
_refine_ls_weighting_scheme calc
_refine_ls_wR_factor_gt 0.1763
_refine_ls_wR_factor_ref 0.2218
_reflns_number_gt 1720
_reflns_number_total 4234
_reflns_threshold_expression I>2\s(I)
_cod_data_source_file jo702073w-File002.cif
_cod_data_source_block 06150
_cod_depositor_comments
;
The following automatic conversions were performed:
'_symmetry_cell_setting' value 'Monoclinic' changed to 'monoclinic'
according to '/home/saulius/struct/CIF-dictionaries/cif_core.dic'
dictionary named 'cif_core.dic' version 2.4.1 from 2010-06-29.

Automatic conversion script
Id: cif_fix_enum 1527 2010-12-29 10:47:43Z saulius 
;
_cod_original_sg_symbol_H-M 'P 21/n'
_cod_database_code 4023150

loop_
_symmetry_equiv_pos_as_xyz
'x, y, z'
'-x+1/2, y+1/2, -z+1/2'
'-x, -y, -z'
'x-1/2, -y-1/2, z-1/2'

loop_
_atom_site_label
_atom_site_type_symbol
_atom_site_fract_x
_atom_site_fract_y
_atom_site_fract_z
_atom_site_U_iso_or_equiv
_atom_site_adp_type
_atom_site_occupancy
_atom_site_symmetry_multiplicity
_atom_site_calc_flag
_atom_site_refinement_flags
O1 O 0.2376(2) 0.17127(13) 0.53746(13) 0.0648(6) Uani 1 1 d .
N1 N 0.1405(3) 0.22472(16) 0.57731(16) 0.0635(8) Uani 1 1 d .
C3 C 0.2188(3) 0.27933(19) 0.63720(19) 0.0601(9) Uani 1 1 d .
H3A H 0.1463 0.3160 0.6580 0.072 Uiso 1 1 calc R
C4 C 0.3176(3) 0.3316(2) 0.5805(2) 0.0619(9) Uani 1 1 d .
C5 C 0.4034(3) 0.2795(2) 0.5184(2) 0.0692(10) Uani 1 1 d .
H5A H 0.4754 0.2505 0.5547 0.083 Uiso 1 1 calc R
C6 C 0.3069(3) 0.2170(2) 0.4732(2) 0.0660(10) Uani 1 1 d .
H6A H 0.2335 0.2441 0.4361 0.079 Uiso 1 1 calc R
C11 C 0.0191(2) 0.18299(15) 0.60348(15) 0.0626(9) Uani 1 1 d G
C12 C -0.0112(3) 0.10655(15) 0.57279(15) 0.0770(10) Uani 1 1 d G
H12A H 0.0527 0.0807 0.5380 0.092 Uiso 1 1 calc R
C13 C -0.1372(3) 0.06869(13) 0.59413(18) 0.0917(12) Uani 1 1 d G
H13A H -0.1575 0.0175 0.5736 0.110 Uiso 1 1 calc R
C14 C -0.2329(2) 0.1073(2) 0.64617(19) 0.0991(13) Uani 1 1 d G
H14A H -0.3172 0.0820 0.6605 0.119 Uiso 1 1 calc R
C15 C -0.2025(3) 0.1837(2) 0.67686(18) 0.1330(19) Uani 1 1 d G
H15A H -0.2665 0.2095 0.7117 0.160 Uiso 1 1 calc R
C16 C -0.0765(3) 0.22158(14) 0.65552(18) 0.1189(17) Uani 1 1 d G
H16A H -0.0562 0.2727 0.6761 0.143 Uiso 1 1 calc R
C31 C 0.2928(2) 0.24349(15) 0.71861(12) 0.0616(9) Uani 1 1 d G
C32 C 0.3795(3) 0.17604(15) 0.71910(15) 0.0902(12) Uani 1 1 d G
H32A H 0.3931 0.1488 0.6676 0.108 Uiso 1 1 calc R
C33 C 0.4460(3) 0.14932(15) 0.7965(2) 0.1101(15) Uani 1 1 d G
H33A H 0.5041 0.1042 0.7969 0.132 Uiso 1 1 calc R
C34 C 0.4258(3) 0.1901(2) 0.87351(15) 0.0996(13) Uani 1 1 d G
H34A H 0.4702 0.1722 0.9253 0.120 Uiso 1 1 calc R
C35 C 0.3390(3) 0.25750(19) 0.87302(12) 0.1058(14) Uani 1 1 d G
H35A H 0.3255 0.2847 0.9245 0.127 Uiso 1 1 calc R
C36 C 0.2725(3) 0.28421(14) 0.79557(17) 0.0907(12) Uani 1 1 d G
H36A H 0.2145 0.3293 0.7952 0.109 Uiso 1 1 calc R
C41 C 0.4230(4) 0.3771(2) 0.6423(2) 0.0722(11) Uani 1 1 d .
O42 O 0.5470(3) 0.36248(17) 0.65518(17) 0.0968(9) Uani 1 1 d .
O43 O 0.3533(3) 0.43490(17) 0.68174(16) 0.0950(9) Uani 1 1 d .
C44 C 0.4376(5) 0.4824(3) 0.7447(3) 0.140(2) Uani 1 1 d .
H44A H 0.3777 0.5226 0.7684 0.211 Uiso 1 1 calc R
H44B H 0.5154 0.5074 0.7166 0.211 Uiso 1 1 calc R
H44C H 0.4754 0.4485 0.7906 0.211 Uiso 1 1 calc R
C45 C 0.2192(5) 0.3943(2) 0.5356(2) 0.0723(10) Uani 1 1 d .
O46 O 0.0931(3) 0.39920(16) 0.54213(17) 0.0955(9) Uani 1 1 d .
O47 O 0.2939(3) 0.44625(17) 0.49143(17) 0.0999(9) Uani 1 1 d .
C48 C 0.2132(5) 0.5124(3) 0.4517(3) 0.1278(17) Uani 1 1 d .
H48A H 0.2767 0.5455 0.4204 0.192 Uiso 1 1 calc R
H48B H 0.1710 0.5433 0.4961 0.192 Uiso 1 1 calc R
H48C H 0.1388 0.4920 0.4124 0.192 Uiso 1 1 calc R
C51 C 0.4854(5) 0.3257(3) 0.4499(3) 0.1076(14) Uani 1 1 d .
H51A H 0.5484 0.3639 0.4784 0.161 Uiso 1 1 calc R
H51B H 0.4181 0.3529 0.4110 0.161 Uiso 1 1 calc R
H51C H 0.5408 0.2889 0.4175 0.161 Uiso 1 1 calc R
C61 C 0.3830(3) 0.15704(14) 0.41963(16) 0.0704(10) Uani 1 1 d G
C62 C 0.3345(3) 0.14472(17) 0.33384(17) 0.0865(12) Uani 1 1 d G
H62A H 0.2559 0.1731 0.3106 0.104 Uiso 1 1 calc R
C63 C 0.4036(4) 0.0899(2) 0.28272(13) 0.1091(15) Uani 1 1 d G
H63A H 0.3712 0.0817 0.2253 0.131 Uiso 1 1 calc R
C64 C 0.5211(4) 0.04747(15) 0.3174(2) 0.1117(16) Uani 1 1 d G
H64A H 0.5673 0.0108 0.2832 0.134 Uiso 1 1 calc R
C65 C 0.5696(3) 0.05979(16) 0.4032(2) 0.1021(13) Uani 1 1 d G
H65A H 0.6482 0.0314 0.4264 0.123 Uiso 1 1 calc R
C66 C 0.5005(3) 0.11457(18) 0.45429(14) 0.0879(12) Uani 1 1 d G
H66A H 0.5330 0.1228 0.5117 0.105 Uiso 1 1 calc R

loop_
_atom_site_aniso_label
_atom_site_aniso_U_11
_atom_site_aniso_U_22
_atom_site_aniso_U_33
_atom_site_aniso_U_23
_atom_site_aniso_U_13
_atom_site_aniso_U_12
O1 0.0689(14) 0.0660(15) 0.0600(13) -0.0055(12) 0.0091(11) -0.0023(13)
N1 0.0597(16) 0.0642(19) 0.0672(17) -0.0094(15) 0.0076(14) 0.0003(16)
C3 0.0579(18) 0.061(2) 0.061(2) -0.0117(18) -0.0018(17) -0.0020(18)
C4 0.0614(19) 0.059(2) 0.065(2) -0.0026(18) -0.0047(18) -0.0013(18)
C5 0.065(2) 0.068(2) 0.076(2) -0.006(2) 0.0124(19) -0.006(2)
C6 0.074(2) 0.068(2) 0.057(2) 0.0008(19) 0.0081(18) 0.000(2)
C11 0.058(2) 0.069(3) 0.060(2) -0.0020(19) -0.0037(17) 0.001(2)
C12 0.074(2) 0.063(3) 0.094(3) -0.004(2) 0.004(2) -0.004(2)
C13 0.083(3) 0.077(3) 0.115(3) -0.001(2) -0.001(2) -0.012(3)
C14 0.071(3) 0.107(4) 0.119(4) 0.013(3) -0.002(3) -0.021(3)
C15 0.090(3) 0.143(5) 0.171(5) -0.056(4) 0.050(3) -0.034(3)
C16 0.084(3) 0.112(4) 0.165(4) -0.061(3) 0.049(3) -0.032(3)
C31 0.0531(19) 0.070(2) 0.061(2) -0.0003(19) -0.0022(17) -0.0032(18)
C32 0.105(3) 0.092(3) 0.071(3) -0.005(2) -0.014(2) 0.019(2)
C33 0.117(3) 0.109(4) 0.101(3) 0.003(3) -0.024(3) 0.028(3)
C34 0.096(3) 0.119(4) 0.082(3) 0.018(3) -0.015(2) -0.001(3)
C35 0.113(3) 0.137(4) 0.067(3) -0.005(3) -0.001(2) 0.006(3)
C36 0.097(3) 0.115(3) 0.059(2) -0.007(2) -0.002(2) 0.024(3)
C41 0.074(3) 0.076(3) 0.066(2) -0.003(2) -0.005(2) -0.010(2)
O42 0.0639(16) 0.113(2) 0.111(2) -0.0131(16) -0.0162(15) -0.0051(16)
O43 0.0840(17) 0.098(2) 0.1012(19) -0.0414(17) -0.0095(15) -0.0078(16)
C44 0.121(3) 0.156(5) 0.142(4) -0.081(4) -0.017(3) -0.029(3)
C45 0.076(3) 0.062(3) 0.078(2) 0.000(2) -0.010(2) -0.012(2)
O46 0.0729(17) 0.082(2) 0.129(2) 0.0199(16) -0.0181(16) -0.0015(15)
O47 0.0916(18) 0.090(2) 0.117(2) 0.0293(18) -0.0008(16) -0.0041(17)
C48 0.128(4) 0.096(3) 0.157(4) 0.065(3) -0.021(3) 0.000(3)
C51 0.119(3) 0.083(3) 0.125(3) -0.011(3) 0.053(3) -0.026(3)
C61 0.083(2) 0.070(3) 0.059(2) -0.002(2) 0.0105(19) -0.016(2)
C62 0.111(3) 0.080(3) 0.068(3) -0.014(2) 0.004(2) -0.014(2)
C63 0.150(4) 0.097(4) 0.081(3) -0.016(3) 0.011(3) -0.029(3)
C64 0.153(5) 0.079(3) 0.108(4) -0.036(3) 0.054(3) -0.034(3)
C65 0.096(3) 0.085(3) 0.128(4) -0.009(3) 0.037(3) 0.005(3)
C66 0.087(3) 0.099(3) 0.078(3) -0.004(2) 0.012(2) 0.011(3)

loop_
_atom_type_symbol
_atom_type_description
_atom_type_scat_dispersion_real
_atom_type_scat_dispersion_imag
_atom_type_scat_source
C C 0.0033 0.0016 'International Tables Vol C Tables 4.2.6.8 and 6.1.1.4'
H H 0.0000 0.0000 'International Tables Vol C Tables 4.2.6.8 and 6.1.1.4'
N N 0.0061 0.0033 'International Tables Vol C Tables 4.2.6.8 and 6.1.1.4'
O O 0.0106 0.0060 'International Tables Vol C Tables 4.2.6.8 and 6.1.1.4'

loop_
_geom_angle_atom_site_label_1
_geom_angle_atom_site_label_2
_geom_angle_atom_site_label_3
_geom_angle
C6 O1 N1 106.2(2)
C11 N1 O1 110.3(2)
C11 N1 C3 120.7(2)
O1 N1 C3 110.8(2)
N1 C3 C31 117.5(3)
N1 C3 C4 106.6(2)
C31 C3 C4 115.1(2)
N1 C3 H3A 105.5
C31 C3 H3A 105.5
C4 C3 H3A 105.5
C41 C4 C45 106.8(3)
C41 C4 C5 109.1(3)
C45 C4 C5 115.0(3)
C41 C4 C3 107.9(2)
C45 C4 C3 106.2(3)
C5 C4 C3 111.5(3)
C6 C5 C51 109.4(3)
C6 C5 C4 111.0(2)
C51 C5 C4 115.5(3)
C6 C5 H5A 106.8
C51 C5 H5A 106.8
C4 C5 H5A 106.8
O1 C6 C61 105.3(2)
O1 C6 C5 109.2(2)
C61 C6 C5 115.2(3)
O1 C6 H6A 109.0
C61 C6 H6A 109.0
C5 C6 H6A 109.0
C12 C11 C16 120.0
C12 C11 N1 120.9(2)
C16 C11 N1 118.9(2)
C11 C12 C13 120.0
C11 C12 H12A 120.0
C13 C12 H12A 120.0
C14 C13 C12 120.0
C14 C13 H13A 120.0
C12 C13 H13A 120.0
C15 C14 C13 120.0
C15 C14 H14A 120.0
C13 C14 H14A 120.0
C14 C15 C16 120.0
C14 C15 H15A 120.0
C16 C15 H15A 120.0
C15 C16 C11 120.0
C15 C16 H16A 120.0
C11 C16 H16A 120.0
C32 C31 C36 120.0
C32 C31 C3 124.3(2)
C36 C31 C3 115.7(2)
C33 C32 C31 120.0
C33 C32 H32A 120.0
C31 C32 H32A 120.0
C34 C33 C32 120.0
C34 C33 H33A 120.0
C32 C33 H33A 120.0
C33 C34 C35 120.0
C33 C34 H34A 120.0
C35 C34 H34A 120.0
C36 C35 C34 120.0
C36 C35 H35A 120.0
C34 C35 H35A 120.0
C35 C36 C31 120.0
C35 C36 H36A 120.0
C31 C36 H36A 120.0
O42 C41 O43 124.5(3)
O42 C41 C4 126.0(4)
O43 C41 C4 109.4(3)
C41 O43 C44 116.4(3)
O43 C44 H44A 109.5
O43 C44 H44B 109.5
H44A C44 H44B 109.5
O43 C44 H44C 109.5
H44A C44 H44C 109.5
H44B C44 H44C 109.5
O46 C45 O47 123.1(4)
O46 C45 C4 125.4(4)
O47 C45 C4 111.4(3)
C45 O47 C48 116.3(3)
O47 C48 H48A 109.5
O47 C48 H48B 109.5
H48A C48 H48B 109.5
O47 C48 H48C 109.5
H48A C48 H48C 109.5
H48B C48 H48C 109.5
C5 C51 H51A 109.5
C5 C51 H51B 109.5
H51A C51 H51B 109.5
C5 C51 H51C 109.5
H51A C51 H51C 109.5
H51B C51 H51C 109.5
C62 C61 C66 120.0
C62 C61 C6 118.9(2)
C66 C61 C6 121.1(2)
C61 C62 C63 120.0
C61 C62 H62A 120.0
C63 C62 H62A 120.0
C64 C63 C62 120.0
C64 C63 H63A 120.0
C62 C63 H63A 120.0
C65 C64 C63 120.0
C65 C64 H64A 120.0
C63 C64 H64A 120.0
C64 C65 C66 120.0
C64 C65 H65A 120.0
C66 C65 H65A 120.0
C65 C66 C61 120.0
C65 C66 H66A 120.0
C61 C66 H66A 120.0

loop_
_geom_bond_atom_site_label_1
_geom_bond_atom_site_label_2
_geom_bond_distance
O1 C6 1.433(3)
O1 N1 1.434(3)
N1 C11 1.408(3)
N1 C3 1.467(4)
C3 C31 1.523(3)
C3 C4 1.569(4)
C3 H3A 0.9800
C4 C41 1.534(5)
C4 C45 1.535(5)
C4 C5 1.548(4)
C5 C6 1.526(4)
C5 C51 1.544(5)
C5 H5A 0.9800
C6 C61 1.503(4)
C6 H6A 0.9800
C11 C12 1.3900
C11 C16 1.3900
C12 C13 1.3900
C12 H12A 0.9300
C13 C14 1.3900
C13 H13A 0.9300
C14 C15 1.3900
C14 H14A 0.9300
C15 C16 1.3900
C15 H15A 0.9300
C16 H16A 0.9300
C31 C32 1.3900
C31 C36 1.3900
C32 C33 1.3900
C32 H32A 0.9300
C33 C34 1.3900
C33 H33A 0.9300
C34 C35 1.3900
C34 H34A 0.9300
C35 C36 1.3900
C35 H35A 0.9300
C36 H36A 0.9300
C41 O42 1.188(4)
C41 O43 1.332(4)
O43 C44 1.454(4)
C44 H44A 0.9600
C44 H44B 0.9600
C44 H44C 0.9600
C45 O46 1.189(4)
C45 O47 1.325(4)
O47 C48 1.457(4)
C48 H48A 0.9600
C48 H48B 0.9600
C48 H48C 0.9600
C51 H51A 0.9600
C51 H51B 0.9600
C51 H51C 0.9600
C61 C62 1.3900
C61 C66 1.3900
C62 C63 1.3900
C62 H62A 0.9300
C63 C64 1.3900
C63 H63A 0.9300
C64 C65 1.3900
C64 H64A 0.9300
C65 C66 1.3900
C65 H65A 0.9300
C66 H66A 0.9300

loop_
_geom_torsion_atom_site_label_1
_geom_torsion_atom_site_label_2
_geom_torsion_atom_site_label_3
_geom_torsion_atom_site_label_4
_geom_torsion
C6 O1 N1 C11 148.3(2)
C6 O1 N1 C3 -75.4(3)
C11 N1 C3 C31 64.2(3)
O1 N1 C3 C31 -66.9(3)
C11 N1 C3 C4 -164.9(2)
O1 N1 C3 C4 64.0(3)
N1 C3 C4 C41 -168.5(3)
C31 C3 C4 C41 -36.4(4)
N1 C3 C4 C45 77.3(3)
C31 C3 C4 C45 -150.6(3)
N1 C3 C4 C5 -48.7(3)
C31 C3 C4 C5 83.5(3)
C41 C4 C5 C6 164.6(3)
C45 C4 C5 C6 -75.5(4)
C3 C4 C5 C6 45.4(3)
C41 C4 C5 C51 -70.1(4)
C45 C4 C5 C51 49.8(4)
C3 C4 C5 C51 170.8(3)
N1 O1 C6 C61 -168.1(2)
N1 O1 C6 C5 67.6(3)
C51 C5 C6 O1 176.6(3)
C4 C5 C6 O1 -54.7(3)
C51 C5 C6 C61 58.3(4)
C4 C5 C6 C61 -173.0(3)
O1 N1 C11 C12 -14.9(3)
C3 N1 C11 C12 -146.2(2)
O1 N1 C11 C16 169.95(16)
C3 N1 C11 C16 38.7(3)
C16 C11 C12 C13 0.0
N1 C11 C12 C13 -175.1(2)
C11 C12 C13 C14 0.0
C12 C13 C14 C15 0.0
C13 C14 C15 C16 0.0
C14 C15 C16 C11 0.0
C12 C11 C16 C15 0.0
N1 C11 C16 C15 175.2(2)
N1 C3 C31 C32 47.7(3)
C4 C3 C31 C32 -79.2(3)
N1 C3 C31 C36 -134.3(2)
C4 C3 C31 C36 98.9(3)
C36 C31 C32 C33 0.0
C3 C31 C32 C33 178.0(2)
C31 C32 C33 C34 0.0
C32 C33 C34 C35 0.0
C33 C34 C35 C36 0.0
C34 C35 C36 C31 0.0
C32 C31 C36 C35 0.0
C3 C31 C36 C35 -178.2(2)
C45 C4 C41 O42 -140.7(4)
C5 C4 C41 O42 -15.9(5)
C3 C4 C41 O42 105.4(4)
C45 C4 C41 O43 41.0(4)
C5 C4 C41 O43 165.8(3)
C3 C4 C41 O43 -72.8(3)
O42 C41 O43 C44 0.0(6)
C4 C41 O43 C44 178.3(3)
C41 C4 C45 O46 -116.7(4)
C5 C4 C45 O46 122.1(4)
C3 C4 C45 O46 -1.7(5)
C41 C4 C45 O47 59.7(4)
C5 C4 C45 O47 -61.5(4)
C3 C4 C45 O47 174.7(3)
O46 C45 O47 C48 1.2(5)
C4 C45 O47 C48 -175.2(3)
O1 C6 C61 C62 111.8(2)
C5 C6 C61 C62 -127.8(2)
O1 C6 C61 C66 -68.6(3)
C5 C6 C61 C66 51.8(3)
C66 C61 C62 C63 0.0
C6 C61 C62 C63 179.6(2)
C61 C62 C63 C64 0.0
C62 C63 C64 C65 0.0
C63 C64 C65 C66 0.0
C64 C65 C66 C61 0.0
C62 C61 C66 C65 0.0
C6 C61 C66 C65 -179.6(2)
